data_7042917
loop_
_publ_author_name
'Honjo, Masayuki'
'Koshiyama, Tomomi'
'Fukunaga, Yumi'
'Tsuji, Yasuhiro'
'Tanaka, Motoki'
'Ohba, Masaaki'

_publ_section_title
;
 Sensing of Fluoride Ions in Aqueous Media using a Luminescent
 Coordination Polymer and Liposome Composite
;
_journal_name_full 'Dalton Trans.'
_journal_paper_doi 10.1039/C7DT01071K
_journal_year 2017
_chemical_formula_moiety 'C9 H15 O12 Tb'
_chemical_formula_sum 'C9 H15 O12 Tb'
_chemical_formula_weight 474.13
_chemical_name_common '[Tb(BTC)(H2O)6]'
_chemical_name_systematic '[Tb(BTC)(H2O)6]'
_space_group_crystal_system monoclinic
_space_group_IT_number 9
_space_group_name_Hall 'C -2yc'
_space_group_name_H-M_alt 'C 1 c 1'
_symmetry_space_group_name_Hall 'C -2yc'
_symmetry_space_group_name_H-M 'C 1 c 1'
_atom_sites_solution_hydrogens mixed
_audit_update_record
;
2017-04-24 deposited with the CCDC.
2017-05-05 downloaded from the CCDC.
;
_cell_angle_alpha 90
_cell_angle_beta 118.871(2)
_cell_angle_gamma 90
_cell_formula_units_Z 4
_cell_length_a 11.324(3)
_cell_length_b 17.756(4)
_cell_length_c 7.1389(17)
_cell_measurement_reflns_used 141
_cell_measurement_temperature 223.(2)
_cell_measurement_theta_max 24.7285
_cell_measurement_theta_min 3.1274
_cell_volume 1257.0(5)
_computing_cell_refinement 'APEX2 (Bruker AXS, 2014)'
_computing_data_collection 'Bruker SMART APEXII ULTRA'
_computing_data_reduction 'SAINT V7.56A (Bruker AXS)'
_computing_molecular_graphics 'XSHELL V6.3.1 (Bruker AXS, 2013)'
_computing_publication_material 'Generate Report (Bruker AXS)'
_computing_structure_refinement 'SHELXL-2014/6 (Sheldrick, 2014)'
_computing_structure_solution 'SHELXS (Bruker AXS 2013)'
_diffrn_ambient_temperature 223.(2)
_diffrn_detector_area_resol_mean 8.3333
_diffrn_measured_fraction_theta_full 0.989
_diffrn_measured_fraction_theta_max 0.989
_diffrn_measurement_device_type 'Bruker D8 goniometer'
_diffrn_measurement_method 'omega scans'
_diffrn_radiation_monochromator graphite
_diffrn_radiation_type MoK\a
_diffrn_radiation_wavelength 0.71073
_diffrn_reflns_av_R_equivalents 0.0355
_diffrn_reflns_av_unetI/netI 0.0508
_diffrn_reflns_limit_h_max 14
_diffrn_reflns_limit_h_min -14
_diffrn_reflns_limit_k_max 22
_diffrn_reflns_limit_k_min -22
_diffrn_reflns_limit_l_max 9
_diffrn_reflns_limit_l_min -8
_diffrn_reflns_number 6615
_diffrn_reflns_theta_full 26.95
_diffrn_reflns_theta_max 26.95
_diffrn_reflns_theta_min 2.29
_diffrn_source 'rotating-anode X-ray tube'
_diffrn_source_type 'BrukerTourbo X-ray Source'
_exptl_absorpt_coefficient_mu 5.697
_exptl_absorpt_correction_T_max 0.83
_exptl_absorpt_correction_T_min 0.68
_exptl_absorpt_correction_type multi-scan
_exptl_absorpt_process_details 'SADABS V2014/5 (Bruker AXS Inc.)'
_exptl_crystal_colour 'clear colourless'
_exptl_crystal_density_diffrn 2.505
_exptl_crystal_density_method 'not measured'
_exptl_crystal_description rod
_exptl_crystal_F_000 920
_exptl_crystal_preparation ', Luminescent'
_exptl_crystal_size_max 0.224
_exptl_crystal_size_mid 0.045
_exptl_crystal_size_min 0.033
_refine_diff_density_max 1.124
_refine_diff_density_min -0.759
_refine_ls_abs_structure_details
;
Flack x determined using 1130 quotients [(I+)-(I-)]/[(I+)+(I-)]
(Parsons, Flack and Wagner, Acta Cryst. B69 (2013) 249-259).
;
_refine_ls_abs_structure_Flack 0.044(13)
_refine_ls_extinction_method none
_refine_ls_goodness_of_fit_ref 0.994
_refine_ls_hydrogen_treatment mixed
_refine_ls_matrix_type full
_refine_ls_number_parameters 170
_refine_ls_number_reflns 2678
_refine_ls_number_restraints 14
_refine_ls_restrained_S_all 0.992
_refine_ls_R_factor_all 0.0305
_refine_ls_R_factor_gt 0.0263
_refine_ls_shift/su_max 0.001
_refine_ls_shift/su_mean 0.000
_refine_ls_structure_factor_coef Fsqd
_refine_ls_weighting_details 'w=1/[\s^2^(Fo^2^)+(0.0271P)^2^] where P=(Fo^2^+2Fc^2^)/3'
_refine_ls_weighting_scheme calc
_refine_ls_wR_factor_gt 0.0575
_refine_ls_wR_factor_ref 0.0591
_reflns_number_gt 2467
_reflns_number_total 2678
_reflns_threshold_expression 'I > 2\s(I)'
_cod_data_source_file c7dt01071k2.cif
_cod_data_source_block I
_cod_database_code 7042917

loop_
_space_group_symop_operation_xyz
'x, y, z'
'x, -y, z+1/2'
'x+1/2, y+1/2, z'
'x+1/2, -y+1/2, z+1/2'

loop_
_atom_site_type_symbol
_atom_site_label
_atom_site_fract_x
_atom_site_fract_y
_atom_site_fract_z
_atom_site_U_iso_or_equiv
_atom_site_adp_type
_atom_site_calc_flag
_atom_site_refinement_flags_adp
_atom_site_refinement_flags_posn
_atom_site_occupancy
C C1 0.2530(14) 0.5110(8) 0.786(2) 0.0128(5) Uani d . . 1
C C2 0.1820(13) 0.5811(8) 0.701(2) 0.0128(5) Uani d . . 1
H H2 0.224 0.6278 0.7543 0.015 Uiso calc U R 1
C C3 0.0486(13) 0.5766(8) 0.5375(19) 0.0128(5) Uani d . . 1
C C4 -0.0150(14) 0.5103(8) 0.461(2) 0.0128(5) Uani d . . 1
H H4 -0.1047 0.5094 0.3498 0.015 Uiso calc U R 1
C C5 0.0537(13) 0.4427(9) 0.549(2) 0.0128(5) Uani d . . 1
C C6 0.1870(13) 0.4434(9) 0.708(2) 0.0128(5) Uani d . . 1
H H6 0.2326 0.3978 0.764 0.015 Uiso calc U R 1
C C7 0.3965(8) 0.5110(5) 0.9628(14) 0.0128(5) Uani d . . 1
C C8 0.4695(9) 0.8496(5) 0.9503(15) 0.0128(5) Uani d . . 1
C C9 -0.0166(9) 0.3671(5) 0.4753(15) 0.0128(5) Uani d . . 1
O O1 0.4532(7) 0.5734(4) 1.0338(12) 0.0249(16) Uani d . . 1
O O2 0.4526(7) 0.4481(4) 1.0314(12) 0.0257(17) Uani d . . 1
O O3 0.0540(6) 0.3085(4) 0.5491(10) 0.0164(14) Uani d . . 1
O O4 -0.1421(6) 0.3660(4) 0.3435(10) 0.0151(13) Uani d . . 1
O O5 0.5199(7) 0.7899(3) 1.0523(11) 0.0208(15) Uani d . . 1
O O6 0.8581(6) 0.6463(4) 1.2810(10) 0.0172(14) Uani d . . 1
O O7 0.7368(6) 0.7473(4) 1.4408(11) 0.0191(15) Uani d . D 1
H H7A 0.8191 0.7443 1.4839 0.029 Uiso calc U DR 1
H H7B 0.718(5) 0.786(4) 1.489(16) 0.029 Uiso d U D 1
O O8 0.4666(7) 0.6863(4) 1.2921(10) 0.0160(14) Uani d . D 1
H H8A 0.4981 0.7195 1.3854 0.024 Uiso calc U DR 1
H H8B 0.468(11) 0.6453(18) 1.354(8) 0.024 Uiso d U D 1
O O9 0.4491(8) 0.6798(4) 0.7527(13) 0.0329(19) Uani d . D 1
H H9A 0.434 0.6376 0.6954 0.049 Uiso calc U DR 1
H H9B 0.378(6) 0.706(3) 0.681(15) 0.049 Uiso d U D 1
O O10 0.6615(7) 0.5718(4) 0.9232(12) 0.0229(16) Uani d . D 1
H H10A 0.5928 0.5662 0.8056 0.034 Uiso calc U DR 1
H H10B 0.727(4) 0.583(7) 0.904(8) 0.034 Uiso d U D 1
O O11 0.7176(7) 0.7400(4) 0.9446(11) 0.0193(14) Uani d . D 1
H H11A 0.7443 0.7102 0.8834 0.029 Uiso calc U DR 1
H H11B 0.666(9) 0.771(4) 0.848(7) 0.029 Uiso d U D 1
O O12 0.6950(7) 0.5860(4) 1.4360(11) 0.0198(15) Uani d . D 1
H H12A 0.6762 0.5418 1.3944 0.03 Uiso calc U DR 1
H H12B 0.755(9) 0.587(3) 1.566(6) 0.03 Uiso d U D 1
Tb Tb1 0.61832(8) 0.66831(2) 1.13240(9) 0.01112(11) Uani d . . 1

loop_
_atom_site_aniso_label
_atom_site_aniso_U_11
_atom_site_aniso_U_22
_atom_site_aniso_U_33
_atom_site_aniso_U_12
_atom_site_aniso_U_13
_atom_site_aniso_U_23
C1 0.0129(12) 0.0142(12) 0.0150(14) -0.0034(17) 0.0098(11) -0.0055(17)
C2 0.0129(12) 0.0142(12) 0.0150(14) -0.0034(17) 0.0098(11) -0.0055(17)
C3 0.0129(12) 0.0142(12) 0.0150(14) -0.0034(17) 0.0098(11) -0.0055(17)
C4 0.0129(12) 0.0142(12) 0.0150(14) -0.0034(17) 0.0098(11) -0.0055(17)
C5 0.0129(12) 0.0142(12) 0.0150(14) -0.0034(17) 0.0098(11) -0.0055(17)
C6 0.0129(12) 0.0142(12) 0.0150(14) -0.0034(17) 0.0098(11) -0.0055(17)
C7 0.0129(12) 0.0142(12) 0.0150(14) -0.0034(17) 0.0098(11) -0.0055(17)
C8 0.0129(12) 0.0142(12) 0.0150(14) -0.0034(17) 0.0098(11) -0.0055(17)
C9 0.0129(12) 0.0142(12) 0.0150(14) -0.0034(17) 0.0098(11) -0.0055(17)
O1 0.014(3) 0.024(4) 0.033(4) -0.005(3) 0.009(3) -0.013(3)
O2 0.012(3) 0.023(4) 0.028(4) 0.007(3) -0.001(3) -0.002(3)
O3 0.019(3) 0.012(3) 0.017(4) 0.002(2) 0.008(3) 0.001(3)
O4 0.012(3) 0.016(3) 0.013(3) -0.001(3) 0.003(3) 0.000(3)
O5 0.022(3) 0.009(3) 0.033(4) 0.003(3) 0.015(3) 0.005(3)
O6 0.015(3) 0.017(3) 0.017(3) 0.004(3) 0.006(3) 0.002(3)
O7 0.015(3) 0.016(3) 0.023(4) -0.001(3) 0.007(3) -0.007(3)
O8 0.021(3) 0.013(3) 0.015(3) 0.001(3) 0.010(3) 0.000(3)
O9 0.036(4) 0.024(4) 0.030(4) 0.003(3) 0.009(4) 0.002(3)
O10 0.017(4) 0.024(4) 0.030(4) -0.003(3) 0.013(3) -0.008(3)
O11 0.023(4) 0.018(4) 0.020(4) 0.003(3) 0.013(3) 0.003(3)
O12 0.025(4) 0.016(3) 0.013(3) -0.003(3) 0.005(3) 0.002(3)
Tb1 0.01007(16) 0.01037(17) 0.01138(17) 0.0002(4) 0.00396(12) -0.0004(4)

loop_
_atom_type_symbol
_atom_type_description
_atom_type_scat_dispersion_real
_atom_type_scat_dispersion_imag
_atom_type_scat_source
C C 0.0033 0.0016 'International Tables Vol C Tables 4.2.6.8 and 6.1.1.4'
H H 0.0000 0.0000 'International Tables Vol C Tables 4.2.6.8 and 6.1.1.4'
O O 0.0106 0.0060 'International Tables Vol C Tables 4.2.6.8 and 6.1.1.4'
Tb Tb -0.1723 4.1537 'International Tables Vol C Tables 4.2.6.8 and 6.1.1.4'

loop_
_geom_angle_atom_site_label_1
_geom_angle_atom_site_label_2
_geom_angle_atom_site_label_3
_geom_angle_site_symmetry_1
_geom_angle_site_symmetry_3
_geom_angle
C6 C1 C2 . . 119.7(13)
C6 C1 C7 . . 119.6(12)
C2 C1 C7 . . 120.6(11)
C3 C2 C1 . . 117.3(16)
C3 C2 H2 . . 121.3
C1 C2 H2 . . 121.3
C4 C3 C2 . . 122.6(16)
C4 C3 C8 . 4_464 119.1(11)
C2 C3 C8 . 4_464 118.2(14)
C3 C4 C5 . . 119.6(13)
C3 C4 H4 . . 120.2
C5 C4 H4 . . 120.2
C6 C5 C4 . . 120.6(17)
C6 C5 C9 . . 118.2(16)
C4 C5 C9 . . 121.1(11)
C1 C6 C5 . . 120.2(18)
C1 C6 H6 . . 119.9
C5 C6 H6 . . 119.9
O1 C7 O2 . . 124.1(8)
O1 C7 C1 . . 118.2(9)
O2 C7 C1 . . 117.7(9)
O5 C8 O6 . 4_464 124.8(8)
O5 C8 C3 . 4_565 118.1(8)
O6 C8 C3 4_464 4_565 117.1(8)
O3 C9 O4 . . 123.6(8)
O3 C9 C5 . . 117.7(9)
O4 C9 C5 . . 118.8(9)
C7 O1 Tb1 . . 157.9(6)
C8 O5 Tb1 . . 159.7(6)
C8 O6 Tb1 4_565 . 143.4(6)
Tb1 O7 H7A . . 109.5
Tb1 O7 H7B . . 135.(5)
H7A O7 H7B . . 111.3
Tb1 O8 H8A . . 109.5
Tb1 O8 H8B . . 107.(7)
H8A O8 H8B . . 107.4
Tb1 O9 H9A . . 109.5
Tb1 O9 H9B . . 135.(6)
H9A O9 H9B . . 106.7
Tb1 O10 H10A . . 109.5
Tb1 O10 H10B . . 113.(7)
H10A O10 H10B . . 109.3
Tb1 O11 H11A . . 109.5
Tb1 O11 H11B . . 117.(7)
H11A O11 H11B . . 105.7
Tb1 O12 H12A . . 109.5
Tb1 O12 H12B . . 137.(5)
H12A O12 H12B . . 110.1
O1 Tb1 O5 . . 111.5(2)
O1 Tb1 O7 . . 134.7(3)
O5 Tb1 O7 . . 71.3(2)
O1 Tb1 O12 . . 74.0(2)
O5 Tb1 O12 . . 134.0(2)
O7 Tb1 O12 . . 74.3(2)
O1 Tb1 O6 . . 125.1(2)
O5 Tb1 O6 . . 123.4(2)
O7 Tb1 O6 . . 71.4(2)
O12 Tb1 O6 . . 70.5(2)
O1 Tb1 O9 . . 69.3(3)
O5 Tb1 O9 . . 68.5(2)
O7 Tb1 O9 . . 139.1(2)
O12 Tb1 O9 . . 142.7(2)
O6 Tb1 O9 . . 127.5(3)
O1 Tb1 O10 . . 71.6(2)
O5 Tb1 O10 . . 133.9(2)
O7 Tb1 O10 . . 140.6(2)
O12 Tb1 O10 . . 91.9(2)
O6 Tb1 O10 . . 69.3(2)
O9 Tb1 O10 . . 70.6(2)
O1 Tb1 O11 . . 135.0(2)
O5 Tb1 O11 . . 71.6(2)
O7 Tb1 O11 . . 89.9(2)
O12 Tb1 O11 . . 137.7(3)
O6 Tb1 O11 . . 67.3(2)
O9 Tb1 O11 . . 71.1(3)
O10 Tb1 O11 . . 75.8(2)
O1 Tb1 O8 . . 66.9(2)
O5 Tb1 O8 . . 69.3(2)
O7 Tb1 O8 . . 73.1(2)
O12 Tb1 O8 . . 72.2(2)
O6 Tb1 O8 . . 133.9(2)
O9 Tb1 O8 . . 98.7(3)
O10 Tb1 O8 . . 138.1(2)
O11 Tb1 O8 . . 140.6(2)

loop_
_geom_bond_atom_site_label_1
_geom_bond_atom_site_label_2
_geom_bond_site_symmetry_2
_geom_bond_distance
C1 C6 . 1.38(2)
C1 C2 . 1.446(19)
C1 C7 . 1.502(16)
C2 C3 . 1.396(10)
C2 H2 . 0.94
C3 C4 . 1.349(18)
C3 C8 4_464 1.540(17)
C4 C5 . 1.40(2)
C4 H4 . 0.94
C5 C6 . 1.384(9)
C5 C9 . 1.519(17)
C6 H6 . 0.94
C7 O1 . 1.258(11)
C7 O2 . 1.261(11)
C8 O5 . 1.256(11)
C8 O6 4_464 1.259(11)
C8 C3 4_565 1.540(17)
C9 O3 . 1.263(11)
C9 O4 . 1.270(11)
O1 Tb1 . 2.358(7)
O5 Tb1 . 2.369(6)
O6 C8 4_565 1.259(11)
O6 Tb1 . 2.422(6)
O7 Tb1 . 2.401(6)
O7 H7A . 0.83
O7 H7B . 0.843(15)
O8 Tb1 . 2.498(7)
O8 H8A . 0.83
O8 H8B . 0.847(15)
O9 Tb1 . 2.459(8)
O9 H9A . 0.83
O9 H9B . 0.855(15)
O10 Tb1 . 2.471(7)
O10 H10A . 0.83
O10 H10B . 0.846(15)
O11 Tb1 . 2.477(7)
O11 H11A . 0.83
O11 H11B . 0.853(15)
O12 Tb1 . 2.402(7)
O12 H12A . 0.83
O12 H12B . 0.844(15)
